data_1565836
loop_
_publ_author_name
'L\'opez-Cabrelles, Javier'
'Miguel-Casa\~n, Eugenia'
'Esteve-Rochina, Mar\'ia'
'Andres-Garcia, Eduardo'
'Vit\'orica-Yrez\'abal, I\~nigo J.'
'Calbo, Joaqu\'in'
'M\'inguez Espallargas, Guillermo'

_publ_section_title
;
 Multivariate sodalite zeolitic imidazolate frameworks: a direct
 solvent-free synthesis
;
_journal_issue 3
_journal_name_full 'Chemical Science'
_journal_page_first 842
_journal_page_last 847
_journal_paper_doi 10.1039/D1SC04779E
_journal_volume 13
_journal_year 2022
_chemical_absolute_configuration ad
_chemical_formula_moiety 'C12 H14 Fe N4, 4[H2O]'
_chemical_formula_sum 'C12 H14 Fe N4'
_chemical_formula_weight 270.12
_space_group_crystal_system cubic
_space_group_IT_number 217
_space_group_name_Hall 'I -4 2 3'
_space_group_name_H-M_alt 'I -4 3 m'
_atom_sites_solution_hydrogens mixed
_atom_sites_solution_primary dual
_audit_creation_date 2021-07-08
_audit_creation_method
;
Olex2 1.3
(compiled 2020.11.12 svn.r5f609507 for OlexSys, GUI svn.r6272)
;
_audit_update_record
;
2021-07-08 deposited with the CCDC.	2021-12-20 downloaded from the CCDC.
;
_cell_angle_alpha 90
_cell_angle_beta 90
_cell_angle_gamma 90
_cell_formula_units_Z 12
_cell_length_a 17.31700(10)
_cell_length_b 17.31700(10)
_cell_length_c 17.31700(10)
_cell_measurement_reflns_used 12309
_cell_measurement_temperature 120.00(10)
_cell_measurement_theta_max 23.0420
_cell_measurement_theta_min 4.0640
_cell_volume 5193.00(5)
_computing_cell_refinement 'CrysAlisPro 1.171.40.68a (Rigaku OD, 2019)'
_computing_data_collection 'CrysAlisPro 1.171.40.68a (Rigaku OD, 2019)'
_computing_data_reduction 'CrysAlisPro 1.171.40.68a (Rigaku OD, 2019)'
_computing_molecular_graphics 'Olex2 1.3 (Dolomanov et al., 2009)'
_computing_publication_material 'Olex2 1.3 (Dolomanov et al., 2009)'
_computing_structure_refinement 'SHELXL 2018/3 (Sheldrick, 2015)'
_computing_structure_solution 'SHELXT 2014/5 (Sheldrick, 2014)'
_diffrn_ambient_environment N~2~
_diffrn_ambient_temperature 120.00(10)
_diffrn_detector 'CCD plate'
_diffrn_detector_area_resol_mean 16.0267
_diffrn_detector_type Sapphire3
_diffrn_measured_fraction_theta_full 0.992
_diffrn_measured_fraction_theta_max 0.986
_diffrn_measurement_details
;
List of Runs (angles in degrees, time in seconds):

  # Type    Start    End  Width  t~exp~   \w     \q     \k     \f   Frames
#--------------------------------------------------------------------------
  1  \w    -41.00  12.00   1.00   20.00    --  -14.89 -80.00  59.00   53
  2  \w    -30.00  53.00   1.00   20.00    --  -14.89  38.00 -90.00   83
  3  \w     -6.00  85.00   1.00   20.00    --   15.83  57.00 -60.00   91
  4  \w    -53.00  30.00   1.00   20.00    --   15.83 -57.00  30.00   83
  5  \w      1.00  85.00   1.00   20.00    --   15.83  57.00  30.00   84
  6  \w     39.00  71.00   1.00   20.00    --   15.83 178.00  60.00   32
  7  \w     -3.00  85.00   1.00   20.00    --   15.83  57.00-180.00   88
  8  \w    -42.00  46.00   1.00   20.00    --   15.83 -77.00 150.00   88
  9  \w     33.00  58.00   1.00   20.00    --   15.83 -99.00  60.00   25
 10  \w     41.00  76.00   1.00   20.00    --   15.83-129.00 -37.38   35
;
_diffrn_measurement_device 'four-circle diffractometer'
_diffrn_measurement_device_type 'SuperNova, Single source at offset/far, Sapphire3'
_diffrn_measurement_method '\w scans'
_diffrn_orient_matrix_type 'CrysAlisPro convention (1999,Acta A55,543-557)'
_diffrn_orient_matrix_UB_11 -0.0020559000
_diffrn_orient_matrix_UB_12 -0.0183244000
_diffrn_orient_matrix_UB_13 0.0365479000
_diffrn_orient_matrix_UB_21 -0.0241439000
_diffrn_orient_matrix_UB_22 0.0301183000
_diffrn_orient_matrix_UB_23 0.0137372000
_diffrn_orient_matrix_UB_31 -0.0330605000
_diffrn_orient_matrix_UB_32 -0.0208260000
_diffrn_orient_matrix_UB_33 -0.0123228000
_diffrn_radiation_monochromator mirror
_diffrn_radiation_probe x-ray
_diffrn_radiation_type 'Mo K\a'
_diffrn_radiation_wavelength 0.71073
_diffrn_reflns_av_R_equivalents 0.0450
_diffrn_reflns_av_unetI/netI 0.0166
_diffrn_reflns_Laue_measured_fraction_full 0.992
_diffrn_reflns_Laue_measured_fraction_max 0.986
_diffrn_reflns_limit_h_max 21
_diffrn_reflns_limit_h_min -21
_diffrn_reflns_limit_k_max 21
_diffrn_reflns_limit_k_min -22
_diffrn_reflns_limit_l_max 22
_diffrn_reflns_limit_l_min -22
_diffrn_reflns_number 33960
_diffrn_reflns_point_group_measured_fraction_full 0.994
_diffrn_reflns_point_group_measured_fraction_max 0.980
_diffrn_reflns_theta_full 25.242
_diffrn_reflns_theta_max 27.960
_diffrn_reflns_theta_min 3.327
_diffrn_source 'micro-focus sealed X-ray tube'
_diffrn_source_type 'SuperNova (Mo) X-ray Source'
_exptl_absorpt_coefficient_mu 0.858
_exptl_absorpt_correction_T_max 1.00000
_exptl_absorpt_correction_T_min 0.92406
_exptl_absorpt_correction_type multi-scan
_exptl_absorpt_process_details
;
CrysAlisPro 1.171.40.68a (Rigaku Oxford Diffraction, 2019)
Empirical absorption correction using spherical harmonics,
 implemented in SCALE3 ABSPACK scaling algorithm.
;
_exptl_crystal_colour 'clear yellowish yellow'
_exptl_crystal_colour_lustre clear
_exptl_crystal_colour_modifier yellowish
_exptl_crystal_colour_primary yellow
_exptl_crystal_density_diffrn 1.037
_exptl_crystal_description cube
_exptl_crystal_F_000 1680
_exptl_crystal_size_max 0.18
_exptl_crystal_size_mid 0.16
_exptl_crystal_size_min 0.15
_refine_diff_density_max 0.210
_refine_diff_density_min -0.149
_refine_diff_density_rms 0.031
_refine_ls_abs_structure_details
;
 Refined as an inversion twin.
;
_refine_ls_abs_structure_Flack 0.16(4)
_refine_ls_extinction_method none
_refine_ls_goodness_of_fit_ref 1.008
_refine_ls_hydrogen_treatment constr
_refine_ls_matrix_type full
_refine_ls_number_parameters 65
_refine_ls_number_reflns 1169
_refine_ls_number_restraints 8
_refine_ls_restrained_S_all 1.023
_refine_ls_R_factor_all 0.0482
_refine_ls_R_factor_gt 0.0317
_refine_ls_shift/su_max 0.000
_refine_ls_shift/su_mean 0.000
_refine_ls_structure_factor_coef Fsqd
_refine_ls_weighting_details 'w=1/[\s^2^(Fo^2^)+(0.0586P)^2^+1.6491P] where P=(Fo^2^+2Fc^2^)/3'
_refine_ls_weighting_scheme calc
_refine_ls_wR_factor_gt 0.0908
_refine_ls_wR_factor_ref 0.0980
_reflns_Friedel_coverage 0.810
_reflns_Friedel_fraction_full 0.998
_reflns_Friedel_fraction_max 0.972
_reflns_number_gt 917
_reflns_number_total 1169
_reflns_threshold_expression 'I > 2\s(I)'
_cod_data_source_file d1sc04779e2.cif
_cod_data_source_block sx831
_cod_depositor_comments 'Adding full bibliography for 1565835--1565836.cif.'
_cod_original_cell_volume 5193.00(9)
_cod_database_code 1565836
_shelx_shelxl_version_number 2018/3
_shelx_space_group_comment
;
The symmetry employed for this shelxl refinement is uniquely defined
by the following loop, which should always be used as a source of
symmetry information in preference to the above space-group names.
They are only intended as comments.
;
_shelx_estimated_absorpt_t_max 0.882
_shelx_estimated_absorpt_t_min 0.861
_reflns_odcompleteness_completeness 99.39
_reflns_odcompleteness_iscentric 1
_reflns_odcompleteness_theta 24.97
_olex2_refinement_description
;
1. Twinned data refinement
 Scales: 0.84(4)
 0.16(4)
2. Fixed Uiso
 At 1.2 times of:
  All C(H) groups, All C(H,H) groups
 At 1.5 times of:
  All C(H,H,H) groups
3. Shared sites
{C1, C1A}
4. Restrained planarity
 C2, N1, C3, C5, C6
 with sigma of 0.1
5. Uiso/Uaniso restraints and constraints
C5 \\sim C6: within 2A with sigma of 0.04 and sigma for terminal atoms of 0.08
within 2A
Uanis(C1) = Uanis(C1A)
Uanis(C1A) = Uanis(C1)
6. Others
 Fixed Sof: H3(0.6667) C5(0.33333) H5(0.33333) C6(0.33333) H6(0.33333)
 C1(0.33335) H1A(0.33335) H1B(0.33335) C4(0.33335) H4A(0.33335) H4B(0.33335)
 H4C(0.33335) C1A(0.16665) H1AA(0.16665) H1AB(0.16665) H1AC(0.16665)
7.a Riding coordinates:
 C6(H6)
7.b Secondary CH2 refined with riding coordinates:
 C1(H1A,H1B)
7.c Me refined with riding coordinates:
 C1A(H1AA,H1AB,H1AC)
7.d Aromatic/amide H refined with riding coordinates:
 C3(H3), C5(H5)
7.e Idealised Me refined as rotating group:
 C4(H4A,H4B,H4C)
;
_smtbx_masks_void_probe_radius 1.2
_smtbx_masks_void_truncation_radius 1.2
_olex2_submission_special_instructions 'No special instructions were received'
_oxdiff_exptl_absorpt_empirical_details
;
Empirical correction (ABSPACK) includes:
- Absorption correction using spherical harmonics
- Frame scaling
;
_oxdiff_exptl_absorpt_empirical_full_max 1.084
_oxdiff_exptl_absorpt_empirical_full_min 0.907

loop_
_space_group_symop_operation_xyz
'x, y, z'
'-x, -y, z'
'-x, y, -z'
'x, -y, -z'
'z, x, y'
'z, -x, -y'
'-z, -x, y'
'-z, x, -y'
'y, z, x'
'-y, z, -x'
'y, -z, -x'
'-y, -z, x'
'y, x, z'
'-y, -x, z'
'y, -x, -z'
'-y, x, -z'
'x, z, y'
'-x, z, -y'
'-x, -z, y'
'x, -z, -y'
'z, y, x'
'z, -y, -x'
'-z, y, -x'
'-z, -y, x'
'x+1/2, y+1/2, z+1/2'
'-x+1/2, -y+1/2, z+1/2'
'-x+1/2, y+1/2, -z+1/2'
'x+1/2, -y+1/2, -z+1/2'
'z+1/2, x+1/2, y+1/2'
'z+1/2, -x+1/2, -y+1/2'
'-z+1/2, -x+1/2, y+1/2'
'-z+1/2, x+1/2, -y+1/2'
'y+1/2, z+1/2, x+1/2'
'-y+1/2, z+1/2, -x+1/2'
'y+1/2, -z+1/2, -x+1/2'
'-y+1/2, -z+1/2, x+1/2'
'y+1/2, x+1/2, z+1/2'
'-y+1/2, -x+1/2, z+1/2'
'y+1/2, -x+1/2, -z+1/2'
'-y+1/2, x+1/2, -z+1/2'
'x+1/2, z+1/2, y+1/2'
'-x+1/2, z+1/2, -y+1/2'
'-x+1/2, -z+1/2, y+1/2'
'x+1/2, -z+1/2, -y+1/2'
'z+1/2, y+1/2, x+1/2'
'z+1/2, -y+1/2, -x+1/2'
'-z+1/2, y+1/2, -x+1/2'
'-z+1/2, -y+1/2, x+1/2'

loop_
_atom_site_label
_atom_site_type_symbol
_atom_site_fract_x
_atom_site_fract_y
_atom_site_fract_z
_atom_site_U_iso_or_equiv
_atom_site_adp_type
_atom_site_occupancy
_atom_site_site_symmetry_order
_atom_site_calc_flag
_atom_site_refinement_flags_posn
_atom_site_refinement_flags_adp
_atom_site_refinement_flags_occupancy
_atom_site_disorder_assembly
_atom_site_disorder_group
Fe1 Fe 0.500000 0.250000 1.000000 0.0565(3) Uani 1 4 d S T P . .
N1 N 0.58646(19) 0.32176(16) 1.03487(17) 0.0568(7) Uani 1 1 d . . . . .
C2 C 0.62517(18) 0.37483(18) 0.9906(3) 0.0511(11) Uani 1 2 d S T P . .
C3 C 0.6169(2) 0.3288(2) 1.1085(2) 0.0651(9) Uani 1 1 d . . . . .
H3 H 0.601696 0.299996 1.151224 0.078 Uiso 0.6667 1 calc R U P A 2
C5 C 0.5891(5) 0.2885(7) 1.1935(7) 0.058(3) Uani 0.3333 1 d . U P B -1
H5 H 0.551109 0.250665 1.196157 0.070 Uiso 0.3333 1 calc R U P B -1
C6 C 0.6281(6) 0.3166(7) 1.2610(6) 0.064(3) Uani 0.3333 1 d . U P B -1
H6 H 0.613013 0.292682 1.306628 0.077 Uiso 0.3333 1 d R U P B -1
C1 C 0.605(3) 0.387(3) 0.9111(4) 0.082(6) Uani 0.3334 1 d . . P C -1
H1A H 0.588454 0.338882 0.888553 0.098 Uiso 0.3334 1 calc R U P C -1
H1B H 0.650678 0.404465 0.883247 0.098 Uiso 0.3334 1 calc R U P C -1
C4 C 0.5365(16) 0.4517(10) 0.9011(11) 0.129(9) Uani 0.3334 1 d . . P C -1
H4A H 0.544894 0.480494 0.854498 0.193 Uiso 0.3334 1 calc R U P C -1
H4B H 0.537067 0.486159 0.944509 0.193 Uiso 0.3334 1 calc R U P C -1
H4C H 0.487462 0.426045 0.898454 0.193 Uiso 0.3334 1 calc R U P C -1
C1A C 0.605(3) 0.387(3) 0.9111(4) 0.082(6) Uani 0.1666 1 d . . P C -2
H1AA H 0.566024 0.351157 0.896010 0.123 Uiso 0.1666 1 calc R U P C -2
H1AB H 0.586141 0.438985 0.904771 0.123 Uiso 0.1666 1 calc R U P C -2
H1AC H 0.650156 0.380193 0.879457 0.123 Uiso 0.1666 1 calc R U P C -2

loop_
_atom_site_aniso_label
_atom_site_aniso_U_11
_atom_site_aniso_U_22
_atom_site_aniso_U_33
_atom_site_aniso_U_23
_atom_site_aniso_U_13
_atom_site_aniso_U_12
Fe1 0.0624(4) 0.0448(5) 0.0624(4) 0.000 0.000 0.000
N1 0.0591(17) 0.0551(16) 0.0563(16) -0.0011(12) -0.0004(13) -0.0048(13)
C2 0.0551(14) 0.0551(14) 0.043(3) -0.0013(15) 0.0013(15) -0.0073(18)
C3 0.071(2) 0.063(2) 0.061(2) 0.0056(18) 0.0008(18) 0.0038(18)
C5 0.027(4) 0.072(7) 0.075(7) -0.034(5) -0.008(4) -0.001(4)
C6 0.054(6) 0.084(7) 0.055(6) -0.008(5) 0.021(4) -0.030(5)
C1 0.068(11) 0.12(3) 0.060(4) -0.004(8) 0.008(6) -0.022(8)
C4 0.19(3) 0.033(7) 0.160(13) 0.011(8) -0.093(16) -0.016(8)
C1A 0.068(11) 0.12(3) 0.060(4) -0.004(8) 0.008(6) -0.022(8)

loop_
_atom_type_symbol
_atom_type_description
_atom_type_scat_dispersion_real
_atom_type_scat_dispersion_imag
_atom_type_scat_source
C C 0.0033 0.0016 'International Tables Vol C Tables 4.2.6.8 and 6.1.1.4'
H H 0.0000 0.0000 'International Tables Vol C Tables 4.2.6.8 and 6.1.1.4'
Fe Fe 0.3463 0.8444 'International Tables Vol C Tables 4.2.6.8 and 6.1.1.4'
N N 0.0061 0.0033 'International Tables Vol C Tables 4.2.6.8 and 6.1.1.4'

loop_
_geom_angle_atom_site_label_1
_geom_angle_atom_site_label_2
_geom_angle_atom_site_label_3
_geom_angle
_geom_angle_site_symmetry_1
_geom_angle_site_symmetry_3
_geom_angle_publ_flag
N1 Fe1 N1 111.84(9) . 46_456 ?
N1 Fe1 N1 111.85(9) . 48_655 ?
N1 Fe1 N1 111.85(9) 3_657 48_655 ?
N1 Fe1 N1 111.85(9) 46_456 3_657 ?
N1 Fe1 N1 104.82(17) . 3_657 ?
N1 Fe1 N1 104.82(17) 46_456 48_655 ?
C2 N1 Fe1 127.0(3) . . ?
C2 N1 C3 105.7(3) . . ?
C3 N1 Fe1 127.3(3) . . ?
N1 C2 N1 110.0(5) 14_665 . ?
N1 C2 C1 129(3) 14_665 . ?
N1 C2 C1 121(3) . . ?
N1 C2 C1A 121(3) . . ?
N1 C2 C1A 129(3) 14_665 . ?
N1 C3 H3 125.3 . . ?
N1 C3 C5 130.9(4) . . ?
C3 C3 N1 109.3(2) 14_665 . ?
C3 C3 H3 125.3 14_665 . ?
C3 C3 C5 119.4(3) 14_665 . ?
C3 C5 H5 122.1 . . ?
C6 C5 C3 115.7(8) . . ?
C6 C5 H5 122.1 . . ?
C5 C6 H6 114.2 . . ?
C6 C6 C5 124.9(6) 14_665 . ?
C6 C6 H6 120.9 14_665 . ?
C2 C1 H1A 109.2 . . ?
C2 C1 H1B 109.2 . . ?
C2 C1 C4 112.3(9) . . ?
H1A C1 H1B 107.9 . . ?
C4 C1 H1A 109.2 . . ?
C4 C1 H1B 109.2 . . ?
C1 C4 H4A 109.5 . . ?
C1 C4 H4B 109.5 . . ?
C1 C4 H4C 109.5 . . ?
H4A C4 H4B 109.5 . . ?
H4A C4 H4C 109.5 . . ?
H4B C4 H4C 109.5 . . ?
C2 C1A H1AA 109.5 . . ?
C2 C1A H1AB 109.5 . . ?
C2 C1A H1AC 109.5 . . ?
H1AA C1A H1AB 109.5 . . ?
H1AA C1A H1AC 109.5 . . ?
H1AB C1A H1AC 109.5 . . ?

loop_
_geom_bond_atom_site_label_1
_geom_bond_atom_site_label_2
_geom_bond_distance
_geom_bond_site_symmetry_2
_geom_bond_publ_flag
Fe1 N1 2.037(3) . ?
Fe1 N1 2.037(3) 46_456 ?
Fe1 N1 2.037(3) 3_657 ?
Fe1 N1 2.037(3) 48_655 ?
N1 C2 1.372(4) . ?
N1 C3 1.385(5) . ?
C2 C1 1.435(10) . ?
C2 C1A 1.435(10) . ?
C3 C3 1.332(9) 14_665 ?
C3 H3 0.9300 . ?
C3 C5 1.699(13) . ?
C5 H5 0.9300 . ?
C5 C6 1.434(14) . ?
C6 C6 1.355(19) 14_665 ?
C6 H6 0.9298 . ?
C1 H1A 0.9700 . ?
C1 H1B 0.9700 . ?
C1 C4 1.639(15) . ?
C4 H4A 0.9600 . ?
C4 H4B 0.9600 . ?
C4 H4C 0.9600 . ?
C1A H1AA 0.9600 . ?
C1A H1AB 0.9600 . ?
C1A H1AC 0.9600 . ?

loop_
_geom_torsion_atom_site_label_1
_geom_torsion_atom_site_label_2
_geom_torsion_atom_site_label_3
_geom_torsion_atom_site_label_4
_geom_torsion
_geom_torsion_site_symmetry_1
_geom_torsion_site_symmetry_2
_geom_torsion_site_symmetry_3
_geom_torsion_site_symmetry_4
_geom_torsion_publ_flag
Fe1 N1 C2 N1 178.57(13) . . . 14_665 ?
Fe1 N1 C2 C1 2.3(8) . . . . ?
Fe1 N1 C2 C1A 2.3(8) . . . . ?
Fe1 N1 C3 C3 -178.48(17) . . . 14_665 ?
Fe1 N1 C3 C5 -6.2(7) . . . . ?
N1 C2 C1 C4 87(4) . . . . ?
N1 C2 C1 C4 -88(4) 14_665 . . . ?
N1 C3 C5 C6 -172.1(7) . . . . ?
C2 N1 C3 C3 -0.1(3) . . . 14_665 ?
C2 N1 C3 C5 172.1(6) . . . . ?
C3 N1 C2 N1 0.2(5) . . . 14_665 ?
C3 N1 C2 C1 -176.0(6) . . . . ?
C3 N1 C2 C1A -176.0(6) . . . . ?
C3 C3 C5 C6 -0.5(10) 14_665 . . . ?
C3 C5 C6 C6 0.6(10) . . . 14_665 ?

loop_
_twin_individual_id
_twin_individual_mass_fraction_refined
1 0.84(4)
2 0.16(4)

loop_
_smtbx_masks_void_nr
_smtbx_masks_void_average_x
_smtbx_masks_void_average_y
_smtbx_masks_void_average_z
_smtbx_masks_void_volume
_smtbx_masks_void_count_electrons
_smtbx_masks_void_content
1 0.000 0.000 0.000 844.8 176.8 '24 water'
2 0.500 0.500 0.500 844.8 176.8 '24 water'
